data_7004443
loop_
_publ_author_name
'McClintock, Lisa F.'
'Cavigliasso, Germ\'an'
'Stranger, Robert'
'Blackman, Allan G.'

_publ_section_title
;
 The donor ability of the chelated carbonate ligand: protonation and
 metallation of [(L)Co(O2CO)]+ complexes in aqueous solution
;
_journal_issue 37
_journal_name_full 'Dalton Transactions'
_journal_page_first 4984
_journal_page_last 4992
_journal_paper_doi 10.1039/b806981f
_journal_year 2008
_chemical_formula_sum 'C32 H54 Cl8 Co2 N14 O13 Zn3'
_chemical_formula_weight 1440.46
_chemical_name_systematic
;
?
;
_space_group_IT_number 14
_symmetry_cell_setting monoclinic
_symmetry_space_group_name_Hall '-P 2ybc'
_symmetry_space_group_name_H-M 'P 1 21/c 1'
_atom_sites_solution_hydrogens geom
_atom_sites_solution_primary direct
_atom_sites_solution_secondary difmap
_audit_creation_method SHELXL-97
_cell_angle_alpha 90.00
_cell_angle_beta 111.376(5)
_cell_angle_gamma 90.00
_cell_formula_units_Z 4
_cell_length_a 20.9731(9)
_cell_length_b 17.371(5)
_cell_length_c 15.764(5)
_cell_measurement_reflns_used 9294
_cell_measurement_temperature 85(2)
_cell_measurement_theta_max 29.60
_cell_measurement_theta_min 2.34
_cell_volume 5348(2)
_computing_cell_refinement 'ApexII and SAINT (Bruker, 2001)'
_computing_data_collection 'ApexII (Bruker, 2004)'
_computing_data_reduction SAINT
_computing_molecular_graphics 'WinGX (Farrugia, 1999)'
_computing_publication_material WinGX
_computing_structure_refinement 'SHELXL-97 (Sheldrick, 1997)'
_computing_structure_solution 'SIR97 (Altomare et al., 1997)'
_diffrn_ambient_temperature 85(2)
_diffrn_measured_fraction_theta_full 1.000
_diffrn_measured_fraction_theta_max 0.997
_diffrn_measurement_device_type 'Bruker Kappa ApexII area detector'
_diffrn_measurement_method 'phi and omega scans'
_diffrn_radiation_monochromator graphite
_diffrn_radiation_source 'fine-focus sealed tube'
_diffrn_radiation_type MoK\a
_diffrn_radiation_wavelength 0.71073
_diffrn_reflns_av_R_equivalents 0.0339
_diffrn_reflns_av_sigmaI/netI 0.0248
_diffrn_reflns_limit_h_max 29
_diffrn_reflns_limit_h_min -29
_diffrn_reflns_limit_k_max 24
_diffrn_reflns_limit_k_min -23
_diffrn_reflns_limit_l_max 21
_diffrn_reflns_limit_l_min -21
_diffrn_reflns_number 118100
_diffrn_reflns_theta_full 25.00
_diffrn_reflns_theta_max 29.74
_diffrn_reflns_theta_min 1.04
_exptl_absorpt_coefficient_mu 2.403
_exptl_absorpt_correction_T_max 1.000000
_exptl_absorpt_correction_T_min 0.731833
_exptl_absorpt_correction_type multi-scan
_exptl_absorpt_process_details SADABS
_exptl_crystal_colour red
_exptl_crystal_density_diffrn 1.789
_exptl_crystal_density_meas ?
_exptl_crystal_density_method .
_exptl_crystal_description needle
_exptl_crystal_F_000 2912
_exptl_crystal_size_max 0.17
_exptl_crystal_size_mid 0.14
_exptl_crystal_size_min 0.03
_refine_diff_density_max 1.863
_refine_diff_density_min -0.658
_refine_diff_density_rms 0.072
_refine_ls_extinction_method none
_refine_ls_goodness_of_fit_ref 1.065
_refine_ls_hydrogen_treatment mixed
_refine_ls_matrix_type full
_refine_ls_number_parameters 697
_refine_ls_number_reflns 15187
_refine_ls_number_restraints 0
_refine_ls_restrained_S_all 1.065
_refine_ls_R_factor_all 0.0339
_refine_ls_R_factor_gt 0.0235
_refine_ls_shift/su_max 0.002
_refine_ls_shift/su_mean 0.000
_refine_ls_structure_factor_coef Fsqd
_refine_ls_weighting_details 'calc w=1/[\s^2^(Fo^2^)+(0.0199P)^2^+3.5040P] where P=(Fo^2^+2Fc^2^)/3'
_refine_ls_weighting_scheme calc
_refine_ls_wR_factor_gt 0.0515
_refine_ls_wR_factor_ref 0.0548
_reflns_number_gt 12734
_reflns_number_total 15187
_reflns_threshold_expression >2sigma(I)
_cod_data_source_file b806981f.txt
_cod_data_source_block lmc3
_cod_original_sg_symbol_H-M P21/c
_cod_database_code 7004443

loop_
_symmetry_equiv_pos_as_xyz
'x, y, z'
'-x, y+1/2, -z+1/2'
'-x, -y, -z'
'x, -y-1/2, z-1/2'

loop_
_atom_site_label
_atom_site_type_symbol
_atom_site_fract_x
_atom_site_fract_y
_atom_site_fract_z
_atom_site_U_iso_or_equiv
_atom_site_adp_type
_atom_site_occupancy
_atom_site_symmetry_multiplicity
_atom_site_calc_flag
_atom_site_refinement_flags
_atom_site_disorder_assembly
_atom_site_disorder_group
Zn1 Zn 0.253718(9) -0.296985(10) 0.842621(12) 0.01194(4) Uani 1 1 d . . .
Zn2 Zn 0.244117(10) 0.337390(11) 0.648496(13) 0.01515(4) Uani 1 1 d . . .
Zn3 Zn 0.272752(9) 0.012047(10) 0.705669(12) 0.01055(4) Uani 1 1 d . . .
Co1 Co 0.026436(11) -0.002446(12) 0.721761(14) 0.01162(4) Uani 1 1 d . . .
Co2 Co 0.518505(10) 0.135579(11) 0.819267(14) 0.00867(4) Uani 1 1 d . . .
Cl1 Cl 0.19470(2) -0.21973(2) 0.90472(3) 0.01640(8) Uani 1 1 d . . .
Cl2 Cl 0.34718(2) -0.23272(2) 0.84219(3) 0.01501(7) Uani 1 1 d . . .
Cl3 Cl 0.190570(19) -0.33584(2) 0.69862(3) 0.01520(7) Uani 1 1 d . . .
Cl4 Cl 0.28444(2) -0.40575(2) 0.92901(3) 0.01706(8) Uani 1 1 d . . .
Cl5 Cl 0.31180(2) 0.35643(3) 0.79635(3) 0.02785(10) Uani 1 1 d . . .
Cl6 Cl 0.31332(2) 0.27153(2) 0.58788(3) 0.01740(8) Uani 1 1 d . . .
Cl7 Cl 0.20369(2) 0.44585(2) 0.56920(3) 0.02005(8) Uani 1 1 d . . .
Cl8 Cl 0.15698(2) 0.25484(2) 0.63426(3) 0.02410(9) Uani 1 1 d . . .
O1 O 0.26398(7) -0.00462(9) 0.83264(9) 0.0235(3) Uani 1 1 d . . .
O2 O 0.27591(7) 0.13250(7) 0.71924(10) 0.0208(3) Uani 1 1 d . . .
O3 O 0.27535(7) -0.10555(7) 0.68635(9) 0.0187(2) Uani 1 1 d . . .
O4 O 0.27831(7) 0.02227(8) 0.57700(9) 0.0208(3) Uani 1 1 d . . .
O5 O 0.24645(7) 0.13723(8) 0.45024(10) 0.0228(3) Uani 1 1 d . . .
O6 O 0.17314(7) -0.31233(8) 1.06638(10) 0.0231(3) Uani 1 1 d . . .
O11 O 0.05451(5) 0.02764(6) 0.62491(7) 0.0132(2) Uani 1 1 d . . .
O12 O 0.12284(5) -0.01791(6) 0.75325(7) 0.0135(2) Uani 1 1 d . . .
O13 O 0.16605(5) 0.01795(6) 0.64649(7) 0.0142(2) Uani 1 1 d . . .
O21 O 0.48980(5) 0.03207(6) 0.81582(7) 0.0112(2) Uani 1 1 d . . .
O22 O 0.42006(5) 0.12749(6) 0.76714(7) 0.0111(2) Uani 1 1 d . . .
O23 O 0.37772(5) 0.00700(6) 0.76821(8) 0.0135(2) Uani 1 1 d . . .
N1 N -0.07306(7) 0.02310(8) 0.66040(9) 0.0131(3) Uani 1 1 d . . .
N2 N 0.61958(6) 0.11578(7) 0.87770(8) 0.0104(2) Uani 1 1 d . . .
N11 N 0.02254(7) -0.04058(8) 0.83495(9) 0.0152(3) Uani 1 1 d . . .
N12 N 0.01284(7) -0.10636(8) 0.67248(9) 0.0139(3) Uani 1 1 d . . .
N13 N 0.04865(7) 0.09951(8) 0.77235(9) 0.0161(3) Uani 1 1 d . . .
N14 N -0.03402(7) -0.04457(8) 0.85699(9) 0.0153(3) Uani 1 1 d . . .
N15 N -0.03382(7) -0.12841(8) 0.59066(9) 0.0143(3) Uani 1 1 d . . .
N16 N 0.02593(7) 0.16337(8) 0.72083(10) 0.0170(3) Uani 1 1 d . . .
N21 N 0.52378(7) 0.24605(7) 0.81213(9) 0.0111(2) Uani 1 1 d . . .
N22 N 0.50827(7) 0.14746(7) 0.93424(9) 0.0112(2) Uani 1 1 d . . .
N23 N 0.51895(7) 0.12293(7) 0.69676(9) 0.0121(3) Uani 1 1 d . . .
N24 N 0.58007(7) 0.29034(7) 0.85048(9) 0.0125(3) Uani 1 1 d . . .
N25 N 0.53955(7) 0.10143(7) 1.00676(9) 0.0117(2) Uani 1 1 d . . .
N26 N 0.56438(7) 0.08279(8) 0.67082(9) 0.0144(3) Uani 1 1 d . . .
C1 C -0.11776(8) -0.01451(10) 0.70467(11) 0.0161(3) Uani 1 1 d . . .
H1A H -0.1184 -0.0696 0.6942 0.019 Uiso 1 1 calc R . .
H1B H -0.1642 0.0044 0.6755 0.019 Uiso 1 1 calc R . .
C2 C -0.09495(9) -0.00023(10) 0.80607(11) 0.0182(3) Uani 1 1 d . . .
H2A H -0.0854 0.0542 0.8181 0.022 Uiso 1 1 calc R . .
H2B H -0.1317 -0.0140 0.8267 0.022 Uiso 1 1 calc R . .
C3 C -0.09527(8) -0.00299(9) 0.56257(11) 0.0147(3) Uani 1 1 d . . .
H3A H -0.1402 0.0185 0.5293 0.018 Uiso 1 1 calc R . .
H3B H -0.0638 0.0185 0.5365 0.018 Uiso 1 1 calc R . .
C4 C -0.09876(8) -0.08876(9) 0.54735(11) 0.0155(3) Uani 1 1 d . . .
H4A H -0.1320 -0.1102 0.5703 0.019 Uiso 1 1 calc R . .
H4B H -0.1150 -0.0986 0.4823 0.019 Uiso 1 1 calc R . .
C5 C -0.08768(8) 0.10854(9) 0.65691(11) 0.0160(3) Uani 1 1 d . . .
H5A H -0.0906 0.1240 0.7145 0.019 Uiso 1 1 calc R . .
H5B H -0.1320 0.1180 0.6097 0.019 Uiso 1 1 calc R . .
C6 C -0.03486(8) 0.15845(9) 0.63861(11) 0.0173(3) Uani 1 1 d . . .
H6A H -0.0232 0.1364 0.5896 0.021 Uiso 1 1 calc R . .
H6B H -0.0534 0.2095 0.6202 0.021 Uiso 1 1 calc R . .
C7 C 0.66069(8) 0.18348(9) 0.86836(11) 0.0143(3) Uani 1 1 d . . .
H7A H 0.6521 0.1916 0.8043 0.017 Uiso 1 1 calc R . .
H7B H 0.7089 0.1717 0.8984 0.017 Uiso 1 1 calc R . .
C8 C 0.64506(8) 0.25705(9) 0.90790(11) 0.0151(3) Uani 1 1 d . . .
H8A H 0.6438 0.2465 0.9677 0.018 Uiso 1 1 calc R . .
H8B H 0.6814 0.2939 0.9152 0.018 Uiso 1 1 calc R . .
C9 C 0.64464(8) 0.09489(9) 0.97774(11) 0.0148(3) Uani 1 1 d . . .
H9A H 0.6862 0.0647 0.9923 0.018 Uiso 1 1 calc R . .
H9B H 0.6564 0.1419 1.0132 0.018 Uiso 1 1 calc R . .
C10 C 0.59446(8) 0.05039(9) 1.00668(11) 0.0138(3) Uani 1 1 d . . .
H10A H 0.5758 0.0080 0.9650 0.017 Uiso 1 1 calc R . .
H10B H 0.6175 0.0293 1.0672 0.017 Uiso 1 1 calc R . .
C11 C 0.63591(8) 0.04735(9) 0.83078(11) 0.0156(3) Uani 1 1 d . . .
H11A H 0.6049 0.0059 0.8309 0.019 Uiso 1 1 calc R . .
H11B H 0.6819 0.0303 0.8665 0.019 Uiso 1 1 calc R . .
C12 C 0.63146(8) 0.05960(10) 0.73424(11) 0.0172(3) Uani 1 1 d . . .
H12A H 0.6645 0.0987 0.7342 0.021 Uiso 1 1 calc R . .
H12B H 0.6445 0.0122 0.7124 0.021 Uiso 1 1 calc R . .
C13 C 0.11811(8) 0.00953(9) 0.67343(10) 0.0124(3) Uani 1 1 d . . .
C14 C 0.42569(8) 0.05330(8) 0.78198(10) 0.0108(3) Uani 1 1 d . . .
C15 C -0.02067(9) -0.08363(10) 0.93536(11) 0.0187(3) Uani 1 1 d . . .
H15 H -0.0514 -0.0934 0.9642 0.022 Uiso 1 1 calc R . .
C16 C 0.04675(9) -0.10649(10) 0.96495(12) 0.0203(3) Uani 1 1 d . . .
H16 H 0.0706 -0.1347 1.0170 0.024 Uiso 1 1 calc R . .
C17 C 0.07166(9) -0.07849(10) 0.90063(11) 0.0177(3) Uani 1 1 d . . .
H17 H 0.1162 -0.0851 0.9029 0.021 Uiso 1 1 calc R . .
C18 C -0.01798(9) -0.19813(10) 0.56690(12) 0.0186(3) Uani 1 1 d . . .
H18 H -0.0429 -0.2253 0.5144 0.022 Uiso 1 1 calc R . .
C19 C 0.04153(9) -0.22200(10) 0.63397(12) 0.0197(3) Uani 1 1 d . . .
H19 H 0.0650 -0.2678 0.6360 0.024 Uiso 1 1 calc R . .
C20 C 0.05932(8) -0.16334(9) 0.69796(12) 0.0171(3) Uani 1 1 d . . .
H20 H 0.0980 -0.1634 0.7511 0.020 Uiso 1 1 calc R . .
C21 C 0.06351(9) 0.22477(10) 0.76092(14) 0.0247(4) Uani 1 1 d . . .
H21 H 0.0573 0.2749 0.7386 0.030 Uiso 1 1 calc R . .
C22 C 0.11286(10) 0.20040(11) 0.84098(14) 0.0276(4) Uani 1 1 d . . .
H22 H 0.1464 0.2302 0.8832 0.033 Uiso 1 1 calc R . .
C23 C 0.10204(9) 0.12188(11) 0.84550(12) 0.0220(4) Uani 1 1 d . . .
H23 H 0.1280 0.0896 0.8924 0.026 Uiso 1 1 calc R . .
C24 C 0.56362(9) 0.36546(9) 0.83699(11) 0.0168(3) Uani 1 1 d . . .
H24 H 0.5937 0.4067 0.8569 0.020 Uiso 1 1 calc R . .
C25 C 0.49474(9) 0.37017(9) 0.78866(11) 0.0173(3) Uani 1 1 d . . .
H25 H 0.4688 0.4146 0.7694 0.021 Uiso 1 1 calc R . .
C26 C 0.47167(8) 0.29440(9) 0.77439(11) 0.0137(3) Uani 1 1 d . . .
H26 H 0.4265 0.2796 0.7431 0.016 Uiso 1 1 calc R . .
C27 C 0.51649(8) 0.11635(9) 1.07398(11) 0.0148(3) Uani 1 1 d . . .
H27 H 0.5314 0.0931 1.1311 0.018 Uiso 1 1 calc R . .
C28 C 0.46691(9) 0.17198(9) 1.04346(11) 0.0172(3) Uani 1 1 d . . .
H28 H 0.4412 0.1932 1.0748 0.021 Uiso 1 1 calc R . .
C29 C 0.46322(8) 0.19004(9) 0.95597(11) 0.0153(3) Uani 1 1 d . . .
H29 H 0.4338 0.2263 0.9181 0.018 Uiso 1 1 calc R . .
C30 C 0.54211(9) 0.07713(10) 0.57965(11) 0.0195(3) Uani 1 1 d . . .
H30 H 0.5650 0.0531 0.5463 0.023 Uiso 1 1 calc R . .
C31 C 0.47969(9) 0.11307(10) 0.54432(12) 0.0203(3) Uani 1 1 d . . .
H31 H 0.4518 0.1180 0.4833 0.024 Uiso 1 1 calc R . .
C32 C 0.46715(9) 0.14046(9) 0.61964(11) 0.0167(3) Uani 1 1 d . . .
H32 H 0.4281 0.1673 0.6168 0.020 Uiso 1 1 calc R . .
O7 O 0.29220(13) 0.13344(15) 0.90892(15) 0.0891(8) Uani 1 1 d . . .
H83 H 0.2628(13) 0.1349(15) 0.4135(18) 0.045(8) Uiso 1 1 d . . .
H88 H 0.2432(14) 0.1599(15) 0.6901(18) 0.050(8) Uiso 1 1 d . . .
H89 H 0.2390(13) -0.1305(15) 0.6494(18) 0.045(7) Uiso 1 1 d . . .
H85 H 0.2710(12) 0.0570(14) 0.5411(16) 0.034(7) Uiso 1 1 d . . .
H87 H 0.3095(15) 0.1504(15) 0.7182(18) 0.051(8) Uiso 1 1 d . . .
H86 H 0.2808(12) -0.0142(14) 0.5493(16) 0.034(7) Uiso 1 1 d . . .
H81 H 0.1803(13) -0.2962(15) 1.0276(18) 0.044(8) Uiso 1 1 d . . .
H90 H 0.2931(13) -0.1309(14) 0.7286(17) 0.038(7) Uiso 1 1 d . . .
H84 H 0.2624(13) 0.1751(15) 0.4805(17) 0.040(7) Uiso 1 1 d . . .
H82 H 0.1699(14) -0.2764(16) 1.0972(19) 0.051(8) Uiso 1 1 d . . .
H92 H 0.2242(14) -0.0160(15) 0.8205(18) 0.044(8) Uiso 1 1 d . . .
H93 H 0.2716(13) 0.0337(16) 0.8609(18) 0.043(8) Uiso 1 1 d . . .

loop_
_atom_site_aniso_label
_atom_site_aniso_U_11
_atom_site_aniso_U_22
_atom_site_aniso_U_33
_atom_site_aniso_U_23
_atom_site_aniso_U_13
_atom_site_aniso_U_12
Zn1 0.01096(9) 0.01405(8) 0.01070(9) 0.00000(6) 0.00381(7) -0.00060(6)
Zn2 0.01137(9) 0.01906(9) 0.01464(9) -0.00256(7) 0.00429(7) -0.00024(7)
Zn3 0.00776(8) 0.01348(8) 0.00974(8) -0.00022(6) 0.00241(7) -0.00055(6)
Co1 0.00726(10) 0.01854(10) 0.00874(10) 0.00190(8) 0.00253(8) 0.00192(8)
Co2 0.00702(10) 0.00989(9) 0.00856(9) 0.00010(7) 0.00218(8) -0.00047(7)
Cl1 0.01541(19) 0.01948(17) 0.01428(18) -0.00027(14) 0.00539(15) 0.00427(14)
Cl2 0.01398(18) 0.01752(17) 0.01380(18) -0.00213(13) 0.00537(15) -0.00435(14)
Cl3 0.01249(18) 0.02041(17) 0.01181(17) -0.00168(13) 0.00337(14) -0.00243(14)
Cl4 0.0189(2) 0.01625(17) 0.01559(18) 0.00341(14) 0.00577(16) 0.00023(14)
Cl5 0.0210(2) 0.0473(3) 0.0142(2) -0.00748(18) 0.00528(17) -0.00214(19)
Cl6 0.01470(19) 0.02306(18) 0.01493(18) -0.00052(14) 0.00598(15) 0.00351(15)
Cl7 0.0166(2) 0.01855(18) 0.0240(2) -0.00042(15) 0.00620(17) 0.00108(15)
Cl8 0.0135(2) 0.0243(2) 0.0330(2) 0.00306(17) 0.00660(18) -0.00206(15)
O1 0.0102(6) 0.0470(9) 0.0122(6) 0.0025(6) 0.0029(5) 0.0004(6)
O2 0.0121(6) 0.0157(6) 0.0334(8) -0.0008(5) 0.0070(6) -0.0006(5)
O3 0.0165(6) 0.0149(5) 0.0192(6) 0.0011(5) -0.0001(5) -0.0014(5)
O4 0.0296(7) 0.0205(6) 0.0161(6) 0.0008(5) 0.0126(6) 0.0027(5)
O5 0.0239(7) 0.0259(7) 0.0212(7) -0.0022(5) 0.0112(6) -0.0057(5)
O6 0.0270(7) 0.0255(7) 0.0185(7) 0.0040(6) 0.0103(6) 0.0071(5)
O11 0.0076(5) 0.0217(5) 0.0099(5) 0.0023(4) 0.0026(4) 0.0015(4)
O12 0.0070(5) 0.0235(6) 0.0091(5) 0.0024(4) 0.0018(4) 0.0022(4)
O13 0.0078(5) 0.0236(6) 0.0108(5) 0.0016(4) 0.0029(4) 0.0006(4)
O21 0.0072(5) 0.0111(5) 0.0137(5) 0.0004(4) 0.0019(4) -0.0010(4)
O22 0.0083(5) 0.0116(5) 0.0122(5) 0.0005(4) 0.0023(4) -0.0004(4)
O23 0.0084(5) 0.0137(5) 0.0168(6) 0.0001(4) 0.0026(5) -0.0019(4)
N1 0.0094(6) 0.0190(6) 0.0107(6) 0.0028(5) 0.0034(5) 0.0027(5)
N2 0.0086(6) 0.0127(6) 0.0094(6) 0.0004(5) 0.0026(5) -0.0006(5)
N11 0.0107(7) 0.0234(7) 0.0120(6) 0.0021(5) 0.0049(5) 0.0031(5)
N12 0.0094(6) 0.0199(6) 0.0110(6) 0.0019(5) 0.0022(5) 0.0006(5)
N13 0.0127(7) 0.0223(7) 0.0133(7) -0.0007(5) 0.0047(6) 0.0015(5)
N14 0.0124(7) 0.0228(7) 0.0120(6) 0.0034(5) 0.0062(5) 0.0040(5)
N15 0.0109(6) 0.0209(7) 0.0104(6) 0.0011(5) 0.0030(5) 0.0002(5)
N16 0.0146(7) 0.0192(6) 0.0193(7) -0.0004(5) 0.0086(6) 0.0009(5)
N21 0.0093(6) 0.0124(6) 0.0109(6) -0.0005(5) 0.0028(5) -0.0022(5)
N22 0.0099(6) 0.0129(6) 0.0101(6) 0.0020(5) 0.0026(5) 0.0001(5)
N23 0.0116(6) 0.0126(6) 0.0129(6) -0.0006(5) 0.0055(5) 0.0007(5)
N24 0.0105(6) 0.0125(6) 0.0137(6) -0.0001(5) 0.0034(5) -0.0032(5)
N25 0.0109(6) 0.0129(6) 0.0104(6) 0.0018(5) 0.0027(5) -0.0019(5)
N26 0.0138(7) 0.0171(6) 0.0136(7) -0.0026(5) 0.0064(6) 0.0000(5)
C1 0.0085(7) 0.0243(8) 0.0156(8) 0.0056(6) 0.0043(6) 0.0019(6)
C2 0.0130(8) 0.0274(8) 0.0163(8) 0.0069(6) 0.0080(7) 0.0073(6)
C3 0.0106(7) 0.0227(8) 0.0096(7) 0.0028(6) 0.0021(6) 0.0027(6)
C4 0.0092(7) 0.0222(8) 0.0121(7) 0.0012(6) 0.0002(6) 0.0008(6)
C5 0.0113(8) 0.0208(8) 0.0155(8) 0.0033(6) 0.0043(6) 0.0051(6)
C6 0.0158(8) 0.0191(7) 0.0172(8) 0.0031(6) 0.0063(7) 0.0030(6)
C7 0.0101(7) 0.0180(7) 0.0151(8) 0.0010(6) 0.0047(6) -0.0023(6)
C8 0.0102(8) 0.0155(7) 0.0163(8) -0.0005(6) 0.0011(6) -0.0024(6)
C9 0.0107(8) 0.0194(7) 0.0122(7) 0.0023(6) 0.0017(6) -0.0001(6)
C10 0.0119(8) 0.0160(7) 0.0127(7) 0.0035(6) 0.0034(6) 0.0015(6)
C11 0.0123(8) 0.0163(7) 0.0177(8) -0.0018(6) 0.0047(7) 0.0018(6)
C12 0.0125(8) 0.0231(8) 0.0164(8) -0.0040(6) 0.0055(7) 0.0018(6)
C13 0.0095(7) 0.0165(7) 0.0099(7) -0.0011(5) 0.0018(6) -0.0002(6)
C14 0.0101(7) 0.0138(7) 0.0085(7) -0.0009(5) 0.0033(6) 0.0002(5)
C15 0.0217(9) 0.0228(8) 0.0142(8) 0.0037(6) 0.0095(7) 0.0020(7)
C16 0.0201(9) 0.0256(8) 0.0145(8) 0.0064(6) 0.0055(7) 0.0061(7)
C17 0.0130(8) 0.0259(8) 0.0126(8) 0.0017(6) 0.0030(6) 0.0047(6)
C18 0.0180(8) 0.0225(8) 0.0166(8) -0.0028(6) 0.0080(7) 0.0000(6)
C19 0.0163(8) 0.0217(8) 0.0222(9) 0.0010(7) 0.0083(7) 0.0033(6)
C20 0.0121(8) 0.0214(8) 0.0172(8) 0.0044(6) 0.0047(7) 0.0030(6)
C21 0.0209(9) 0.0216(8) 0.0363(11) -0.0078(7) 0.0160(8) -0.0034(7)
C22 0.0173(9) 0.0332(10) 0.0321(11) -0.0154(8) 0.0088(8) -0.0038(7)
C23 0.0142(8) 0.0335(9) 0.0175(9) -0.0075(7) 0.0049(7) 0.0018(7)
C24 0.0200(9) 0.0111(7) 0.0185(8) 0.0004(6) 0.0060(7) -0.0028(6)
C25 0.0194(9) 0.0141(7) 0.0176(8) 0.0031(6) 0.0057(7) 0.0024(6)
C26 0.0123(8) 0.0149(7) 0.0125(7) 0.0017(6) 0.0030(6) 0.0008(6)
C27 0.0154(8) 0.0183(7) 0.0115(7) 0.0004(6) 0.0057(6) -0.0047(6)
C28 0.0187(8) 0.0200(8) 0.0162(8) -0.0015(6) 0.0101(7) -0.0014(6)
C29 0.0155(8) 0.0165(7) 0.0152(8) 0.0007(6) 0.0070(7) 0.0021(6)
C30 0.0230(9) 0.0229(8) 0.0140(8) -0.0050(6) 0.0085(7) -0.0019(7)
C31 0.0240(9) 0.0238(8) 0.0117(8) -0.0010(6) 0.0049(7) -0.0005(7)
C32 0.0165(8) 0.0172(7) 0.0143(8) 0.0013(6) 0.0031(7) 0.0016(6)
O7 0.0971(18) 0.119(2) 0.0656(14) -0.0651(14) 0.0470(14) -0.0561(15)

loop_
_atom_type_symbol
_atom_type_description
_atom_type_scat_dispersion_real
_atom_type_scat_dispersion_imag
_atom_type_scat_source
C C 0.0033 0.0016 'International Tables Vol C Tables 4.2.6.8 and 6.1.1.4'
H H 0.0000 0.0000 'International Tables Vol C Tables 4.2.6.8 and 6.1.1.4'
N N 0.0061 0.0033 'International Tables Vol C Tables 4.2.6.8 and 6.1.1.4'
O O 0.0106 0.0060 'International Tables Vol C Tables 4.2.6.8 and 6.1.1.4'
Cl Cl 0.1484 0.1585 'International Tables Vol C Tables 4.2.6.8 and 6.1.1.4'
Co Co 0.3494 0.9721 'International Tables Vol C Tables 4.2.6.8 and 6.1.1.4'
Zn Zn 0.2839 1.4301 'International Tables Vol C Tables 4.2.6.8 and 6.1.1.4'

loop_
_geom_angle_atom_site_label_1
_geom_angle_atom_site_label_2
_geom_angle_atom_site_label_3
_geom_angle
_geom_angle_site_symmetry_1
_geom_angle_site_symmetry_3
_geom_angle_publ_flag
Cl2 Zn1 Cl3 109.52(2) . . ?
Cl2 Zn1 Cl1 108.59(2) . . ?
Cl3 Zn1 Cl1 113.23(2) . . ?
Cl2 Zn1 Cl4 110.778(19) . . ?
Cl3 Zn1 Cl4 106.57(2) . . ?
Cl1 Zn1 Cl4 108.15(2) . . ?
Cl7 Zn2 Cl5 114.64(2) . . ?
Cl7 Zn2 Cl8 110.34(2) . . ?
Cl5 Zn2 Cl8 111.94(2) . . ?
Cl7 Zn2 Cl6 110.57(2) . . ?
Cl5 Zn2 Cl6 104.18(2) . . ?
Cl8 Zn2 Cl6 104.53(2) . . ?
O23 Zn3 O3 86.99(5) . . ?
O23 Zn3 O4 92.31(5) . . ?
O3 Zn3 O4 85.81(5) . . ?
O23 Zn3 O13 178.07(4) . . ?
O3 Zn3 O13 93.68(5) . . ?
O4 Zn3 O13 89.54(5) . . ?
O23 Zn3 O1 89.29(5) . . ?
O3 Zn3 O1 91.17(6) . . ?
O4 Zn3 O1 176.50(6) . . ?
O13 Zn3 O1 88.89(5) . . ?
O23 Zn3 O2 90.29(5) . . ?
O3 Zn3 O2 175.07(5) . . ?
O4 Zn3 O2 90.20(5) . . ?
O13 Zn3 O2 89.17(5) . . ?
O1 Zn3 O2 92.91(6) . . ?
O11 Co1 O12 68.89(5) . . ?
O11 Co1 N13 88.90(6) . . ?
O12 Co1 N13 87.05(5) . . ?
O11 Co1 N11 165.10(5) . . ?
O12 Co1 N11 96.23(5) . . ?
N13 Co1 N11 91.04(6) . . ?
O11 Co1 N12 88.71(5) . . ?
O12 Co1 N12 87.74(5) . . ?
N13 Co1 N12 174.77(6) . . ?
N11 Co1 N12 90.08(6) . . ?
O11 Co1 N1 97.15(5) . . ?
O12 Co1 N1 166.04(5) . . ?
N13 Co1 N1 92.77(6) . . ?
N11 Co1 N1 97.73(6) . . ?
N12 Co1 N1 92.15(6) . . ?
O11 Co1 C13 34.39(5) . . ?
O12 Co1 C13 34.51(5) . . ?
N13 Co1 C13 87.09(6) . . ?
N11 Co1 C13 130.73(6) . . ?
N12 Co1 C13 88.31(5) . . ?
N1 Co1 C13 131.54(5) . . ?
O21 Co2 N22 89.16(5) . . ?
O21 Co2 N21 165.80(5) . . ?
N22 Co2 N21 88.66(5) . . ?
O21 Co2 O22 68.80(4) . . ?
N22 Co2 O22 86.51(5) . . ?
N21 Co2 O22 97.06(5) . . ?
O21 Co2 N23 88.90(5) . . ?
N22 Co2 N23 174.25(6) . . ?
N21 Co2 N23 91.91(5) . . ?
O22 Co2 N23 87.74(5) . . ?
O21 Co2 N2 97.01(5) . . ?
N22 Co2 N2 92.76(5) . . ?
N21 Co2 N2 97.11(5) . . ?
O22 Co2 N2 165.79(5) . . ?
N23 Co2 N2 92.85(5) . . ?
O21 Co2 C14 34.40(5) . . ?
N22 Co2 C14 86.14(5) . . ?
N21 Co2 C14 131.41(5) . . ?
O22 Co2 C14 34.44(5) . . ?
N23 Co2 C14 89.20(5) . . ?
N2 Co2 C14 131.36(5) . . ?
Zn3 O1 H92 104.5(18) . . ?
Zn3 O1 H93 110.8(19) . . ?
H92 O1 H93 109(3) . . ?
Zn3 O2 H88 122.0(18) . . ?
Zn3 O2 H87 113(2) . . ?
H88 O2 H87 110(3) . . ?
Zn3 O3 H89 121.2(16) . . ?
Zn3 O3 H90 117.9(18) . . ?
H89 O3 H90 108(2) . . ?
Zn3 O4 H85 133.4(17) . . ?
Zn3 O4 H86 120.9(17) . . ?
H85 O4 H86 105(2) . . ?
H83 O5 H84 106(2) . . ?
H81 O6 H82 107(3) . . ?
C13 O11 Co1 90.72(9) . . ?
C13 O12 Co1 89.81(9) . . ?
C13 O13 Zn3 135.61(10) . . ?
C14 O21 Co2 90.74(8) . . ?
C14 O22 Co2 89.01(9) . . ?
C14 O23 Zn3 135.34(10) . . ?
C1 N1 C3 109.31(12) . . ?
C1 N1 C5 106.87(12) . . ?
C3 N1 C5 105.93(12) . . ?
C1 N1 Co1 113.25(9) . . ?
C3 N1 Co1 107.82(9) . . ?
C5 N1 Co1 113.36(10) . . ?
C7 N2 C11 109.27(12) . . ?
C7 N2 C9 107.29(12) . . ?
C11 N2 C9 105.55(12) . . ?
C7 N2 Co2 111.70(9) . . ?
C11 N2 Co2 107.53(9) . . ?
C9 N2 Co2 115.24(9) . . ?
C17 N11 N14 106.01(13) . . ?
C17 N11 Co1 127.12(11) . . ?
N14 N11 Co1 126.17(10) . . ?
C20 N12 N15 105.60(13) . . ?
C20 N12 Co1 125.42(11) . . ?
N15 N12 Co1 126.20(10) . . ?
C23 N13 N16 106.24(14) . . ?
C23 N13 Co1 128.51(12) . . ?
N16 N13 Co1 121.66(11) . . ?
C15 N14 N11 110.65(13) . . ?
C15 N14 C2 128.26(14) . . ?
N11 N14 C2 120.40(13) . . ?
C18 N15 N12 110.64(13) . . ?
C18 N15 C4 125.42(14) . . ?
N12 N15 C4 122.60(13) . . ?
C21 N16 N13 110.55(15) . . ?
C21 N16 C6 129.96(15) . . ?
N13 N16 C6 119.31(13) . . ?
C26 N21 N24 106.32(12) . . ?
C26 N21 Co2 126.70(11) . . ?
N24 N21 Co2 126.80(10) . . ?
C29 N22 N25 106.28(12) . . ?
C29 N22 Co2 129.45(11) . . ?
N25 N22 Co2 123.35(10) . . ?
C32 N23 N26 105.65(13) . . ?
C32 N23 Co2 125.46(11) . . ?
N26 N23 Co2 127.87(10) . . ?
C24 N24 N21 110.40(13) . . ?
C24 N24 C8 127.74(13) . . ?
N21 N24 C8 121.31(12) . . ?
C27 N25 N22 110.50(13) . . ?
C27 N25 C10 129.24(13) . . ?
N22 N25 C10 120.01(12) . . ?
C30 N26 N23 110.56(13) . . ?
C30 N26 C12 125.96(14) . . ?
N23 N26 C12 122.96(13) . . ?
N1 C1 C2 114.07(14) . . ?
N1 C1 H1A 108.7 . . ?
C2 C1 H1A 108.7 . . ?
N1 C1 H1B 108.7 . . ?
C2 C1 H1B 108.7 . . ?
H1A C1 H1B 107.6 . . ?
N14 C2 C1 111.81(13) . . ?
N14 C2 H2A 109.3 . . ?
C1 C2 H2A 109.3 . . ?
N14 C2 H2B 109.3 . . ?
C1 C2 H2B 109.3 . . ?
H2A C2 H2B 107.9 . . ?
C4 C3 N1 116.02(13) . . ?
C4 C3 H3A 108.3 . . ?
N1 C3 H3A 108.3 . . ?
C4 C3 H3B 108.3 . . ?
N1 C3 H3B 108.3 . . ?
H3A C3 H3B 107.4 . . ?
N15 C4 C3 114.23(13) . . ?
N15 C4 H4A 108.7 . . ?
C3 C4 H4A 108.7 . . ?
N15 C4 H4B 108.7 . . ?
C3 C4 H4B 108.7 . . ?
H4A C4 H4B 107.6 . . ?
N1 C5 C6 114.58(13) . . ?
N1 C5 H5A 108.6 . . ?
C6 C5 H5A 108.6 . . ?
N1 C5 H5B 108.6 . . ?
C6 C5 H5B 108.6 . . ?
H5A C5 H5B 107.6 . . ?
N16 C6 C5 109.19(13) . . ?
N16 C6 H6A 109.8 . . ?
C5 C6 H6A 109.8 . . ?
N16 C6 H6B 109.8 . . ?
C5 C6 H6B 109.8 . . ?
H6A C6 H6B 108.3 . . ?
N2 C7 C8 113.89(13) . . ?
N2 C7 H7A 108.8 . . ?
C8 C7 H7A 108.8 . . ?
N2 C7 H7B 108.8 . . ?
C8 C7 H7B 108.8 . . ?
H7A C7 H7B 107.7 . . ?
N24 C8 C7 112.03(13) . . ?
N24 C8 H8A 109.2 . . ?
C7 C8 H8A 109.2 . . ?
N24 C8 H8B 109.2 . . ?
C7 C8 H8B 109.2 . . ?
H8A C8 H8B 107.9 . . ?
C10 C9 N2 115.05(13) . . ?
C10 C9 H9A 108.5 . . ?
N2 C9 H9A 108.5 . . ?
C10 C9 H9B 108.5 . . ?
N2 C9 H9B 108.5 . . ?
H9A C9 H9B 107.5 . . ?
N25 C10 C9 109.20(13) . . ?
N25 C10 H10A 109.8 . . ?
C9 C10 H10A 109.8 . . ?
N25 C10 H10B 109.8 . . ?
C9 C10 H10B 109.8 . . ?
H10A C10 H10B 108.3 . . ?
N2 C11 C12 116.36(13) . . ?
N2 C11 H11A 108.2 . . ?
C12 C11 H11A 108.2 . . ?
N2 C11 H11B 108.2 . . ?
C12 C11 H11B 108.2 . . ?
H11A C11 H11B 107.3 . . ?
N26 C12 C11 114.96(13) . . ?
N26 C12 H12A 108.5 . . ?
C11 C12 H12A 108.5 . . ?
N26 C12 H12B 108.5 . . ?
C11 C12 H12B 108.5 . . ?
H12A C12 H12B 107.5 . . ?
O13 C13 O11 123.63(14) . . ?
O13 C13 O12 125.81(14) . . ?
O11 C13 O12 110.56(13) . . ?
O13 C13 Co1 178.09(12) . . ?
O11 C13 Co1 54.89(7) . . ?
O12 C13 Co1 55.68(7) . . ?
O23 C14 O21 122.38(13) . . ?
O23 C14 O22 126.27(14) . . ?
O21 C14 O22 111.33(13) . . ?
O23 C14 Co2 175.44(12) . . ?
O21 C14 Co2 54.86(7) . . ?
O22 C14 Co2 56.55(7) . . ?
N14 C15 C16 107.51(15) . . ?
N14 C15 H15 126.2 . . ?
C16 C15 H15 126.2 . . ?
C15 C16 C17 105.38(15) . . ?
C15 C16 H16 127.3 . . ?
C17 C16 H16 127.3 . . ?
N11 C17 C16 110.45(15) . . ?
N11 C17 H17 124.8 . . ?
C16 C17 H17 124.8 . . ?
N15 C18 C19 107.76(15) . . ?
N15 C18 H18 126.1 . . ?
C19 C18 H18 126.1 . . ?
C18 C19 C20 105.45(15) . . ?
C18 C19 H19 127.3 . . ?
C20 C19 H19 127.3 . . ?
N12 C20 C19 110.52(15) . . ?
N12 C20 H20 124.7 . . ?
C19 C20 H20 124.7 . . ?
N16 C21 C22 107.73(17) . . ?
N16 C21 H21 126.1 . . ?
C22 C21 H21 126.1 . . ?
C21 C22 C23 105.49(16) . . ?
C21 C22 H22 127.3 . . ?
C23 C22 H22 127.3 . . ?
N13 C23 C22 109.98(17) . . ?
N13 C23 H23 125.0 . . ?
C22 C23 H23 125.0 . . ?
N24 C24 C25 107.68(14) . . ?
N24 C24 H24 126.2 . . ?
C25 C24 H24 126.2 . . ?
C24 C25 C26 105.53(14) . . ?
C24 C25 H25 127.2 . . ?
C26 C25 H25 127.2 . . ?
N21 C26 C25 110.07(14) . . ?
N21 C26 H26 125.0 . . ?
C25 C26 H26 125.0 . . ?
N25 C27 C28 107.73(14) . . ?
N25 C27 H27 126.1 . . ?
C28 C27 H27 126.1 . . ?
C27 C28 C29 105.57(14) . . ?
C27 C28 H28 127.2 . . ?
C29 C28 H28 127.2 . . ?
N22 C29 C28 109.88(14) . . ?
N22 C29 H29 125.1 . . ?
C28 C29 H29 125.1 . . ?
N26 C30 C31 108.02(15) . . ?
N26 C30 H30 126.0 . . ?
C31 C30 H30 126.0 . . ?
C30 C31 C32 104.98(15) . . ?
C30 C31 H31 127.5 . . ?
C32 C31 H31 127.5 . . ?
N23 C32 C31 110.77(15) . . ?
N23 C32 H32 124.6 . . ?
C31 C32 H32 124.6 . . ?

loop_
_geom_bond_atom_site_label_1
_geom_bond_atom_site_label_2
_geom_bond_distance
_geom_bond_site_symmetry_2
_geom_bond_publ_flag
Zn1 Cl2 2.2579(4) . ?
Zn1 Cl3 2.2740(7) . ?
Zn1 Cl1 2.2748(5) . ?
Zn1 Cl4 2.2803(6) . ?
Zn2 Cl7 2.2491(7) . ?
Zn2 Cl5 2.2683(8) . ?
Zn2 Cl8 2.2688(5) . ?
Zn2 Cl6 2.3108(5) . ?
Zn3 O23 2.0601(11) . ?
Zn3 O3 2.0689(13) . ?
Zn3 O4 2.0812(14) . ?
Zn3 O13 2.0897(11) . ?
Zn3 O1 2.0957(14) . ?
Zn3 O2 2.1019(14) . ?
Co1 O11 1.8990(12) . ?
Co1 O12 1.9171(11) . ?
Co1 N13 1.9285(15) . ?
Co1 N11 1.9327(14) . ?
Co1 N12 1.9447(14) . ?
Co1 N1 2.0038(13) . ?
Co1 C13 2.3212(16) . ?
Co2 O21 1.8905(11) . ?
Co2 N22 1.9124(14) . ?
Co2 N21 1.9279(14) . ?
Co2 O22 1.9291(11) . ?
Co2 N23 1.9470(14) . ?
Co2 N2 2.0092(13) . ?
Co2 C14 2.3116(15) . ?
O1 H92 0.81(3) . ?
O1 H93 0.78(3) . ?
O2 H88 0.82(3) . ?
O2 H87 0.78(3) . ?
O3 H89 0.89(3) . ?
O3 H90 0.77(3) . ?
O4 H85 0.80(2) . ?
O4 H86 0.78(2) . ?
O5 H83 0.77(3) . ?
O5 H84 0.81(3) . ?
O6 H81 0.74(3) . ?
O6 H82 0.81(3) . ?
O11 C13 1.3112(19) . ?
O12 C13 1.3149(19) . ?
O13 C13 1.2346(19) . ?
O21 C14 1.3061(18) . ?
O22 C14 1.3074(18) . ?
O23 C14 1.2438(18) . ?
N1 C1 1.507(2) . ?
N1 C3 1.509(2) . ?
N1 C5 1.512(2) . ?
N2 C7 1.4969(19) . ?
N2 C11 1.5040(19) . ?
N2 C9 1.514(2) . ?
N11 C17 1.338(2) . ?
N11 N14 1.3540(19) . ?
N12 C20 1.344(2) . ?
N12 N15 1.3593(19) . ?
N13 C23 1.339(2) . ?
N13 N16 1.3547(19) . ?
N14 C15 1.346(2) . ?
N14 C2 1.457(2) . ?
N15 C18 1.345(2) . ?
N15 C4 1.455(2) . ?
N16 C21 1.340(2) . ?
N16 C6 1.452(2) . ?
N21 C26 1.334(2) . ?
N21 N24 1.3531(18) . ?
N22 C29 1.339(2) . ?
N22 N25 1.3526(17) . ?
N23 C32 1.337(2) . ?
N23 N26 1.3585(18) . ?
N24 C24 1.347(2) . ?
N24 C8 1.453(2) . ?
N25 C27 1.341(2) . ?
N25 C10 1.454(2) . ?
N26 C30 1.343(2) . ?
N26 C12 1.455(2) . ?
C1 C2 1.513(2) . ?
C1 H1A 0.9700 . ?
C1 H1B 0.9700 . ?
C2 H2A 0.9700 . ?
C2 H2B 0.9700 . ?
C3 C4 1.507(2) . ?
C3 H3A 0.9700 . ?
C3 H3B 0.9700 . ?
C4 H4A 0.9700 . ?
C4 H4B 0.9700 . ?
C5 C6 1.515(2) . ?
C5 H5A 0.9700 . ?
C5 H5B 0.9700 . ?
C6 H6A 0.9700 . ?
C6 H6B 0.9700 . ?
C7 C8 1.509(2) . ?
C7 H7A 0.9700 . ?
C7 H7B 0.9700 . ?
C8 H8A 0.9700 . ?
C8 H8B 0.9700 . ?
C9 C10 1.504(2) . ?
C9 H9A 0.9700 . ?
C9 H9B 0.9700 . ?
C10 H10A 0.9700 . ?
C10 H10B 0.9700 . ?
C11 C12 1.505(2) . ?
C11 H11A 0.9700 . ?
C11 H11B 0.9700 . ?
C12 H12A 0.9700 . ?
C12 H12B 0.9700 . ?
C15 C16 1.376(2) . ?
C15 H15 0.9300 . ?
C16 C17 1.387(2) . ?
C16 H16 0.9300 . ?
C17 H17 0.9300 . ?
C18 C19 1.373(2) . ?
C18 H18 0.9300 . ?
C19 C20 1.386(2) . ?
C19 H19 0.9300 . ?
C20 H20 0.9300 . ?
C21 C22 1.375(3) . ?
C21 H21 0.9300 . ?
C22 C23 1.389(3) . ?
C22 H22 0.9300 . ?
C23 H23 0.9300 . ?
C24 C25 1.368(2) . ?
C24 H24 0.9300 . ?
C25 C26 1.392(2) . ?
C25 H25 0.9300 . ?
C26 H26 0.9300 . ?
C27 C28 1.372(2) . ?
C27 H27 0.9300 . ?
C28 C29 1.389(2) . ?
C28 H28 0.9300 . ?
C29 H29 0.9300 . ?
C30 C31 1.372(2) . ?
C30 H30 0.9300 . ?
C31 C32 1.390(2) . ?
C31 H31 0.9300 . ?
C32 H32 0.9300 . ?
